data_8105157
loop_
_publ_author_name
'Ding, Yuan-Min'
'Li, Rui-Peng'
'Chang, Ying-Jie'
'Zhao, Jie'
'Liu, Hong-Min'
'Li, Wen'

_publ_section_title
;
 Crystal structure of
 triaqua-bis(2-(6-hydroxy-5-(hydroxymethyl)-5,8a-dimethyl-2-methylenedecahydronaphthalen-1-yl)-1-(2-oxo-2,5-dihydrofuran-3-yl)ethane-1-sulfonato-\k2
 O,O&#x2032;)calcium(II) -- ethanol (1/2), C44H76CaO19S2
;
_journal_issue 3
_journal_name_full 'Zeitschrift f\"ur Kristallographie - New Crystal Structures'
_journal_page_first 515
_journal_page_last 517
_journal_paper_doi 10.1515/ncrs-2019-0709
_journal_volume 235
_journal_year 2020
_chemical_absolute_configuration ad
_chemical_formula_moiety 'C40 H64 Ca O17 S2, 2(C2 H6 O)'
_chemical_formula_sum 'C44 H76 Ca O19 S2'
_chemical_formula_weight 1013.24
_space_group_crystal_system monoclinic
_space_group_IT_number 5
_space_group_name_Hall 'C 2y'
_space_group_name_H-M_alt 'C 1 2 1'
_atom_sites_solution_hydrogens mixed
_atom_sites_solution_primary direct
_cell_angle_alpha 90
_cell_angle_beta 136.543(10)
_cell_angle_gamma 90
_cell_formula_units_Z 2
_cell_length_a 25.5446(14)
_cell_length_b 7.38025(19)
_cell_length_c 18.8450(10)
_cell_measurement_reflns_used 7331
_cell_measurement_temperature 293(2)
_cell_measurement_theta_max 70.8480
_cell_measurement_theta_min 4.6610
_cell_volume 2443.6(5)
_computing_cell_refinement
;
CrysAlisPro, Agilent Technologies,
Version 1.171.37.35 (release 13-08-2014 CrysAlis171 .NET)
(compiled Aug 13 2014,18:06:01)
;
_computing_data_collection
;
CrysAlisPro, Agilent Technologies,
Version 1.171.37.35 (release 13-08-2014 CrysAlis171 .NET)
(compiled Aug 13 2014,18:06:01)
;
_computing_data_reduction
;
CrysAlisPro, Agilent Technologies,
Version 1.171.37.35 (release 13-08-2014 CrysAlis171 .NET)
(compiled Aug 13 2014,18:06:01)
;
_computing_molecular_graphics 'Olex2 (Dolomanov et al., 2009)'
_computing_publication_material 'Olex2 (Dolomanov et al., 2009)'
_computing_structure_refinement 'ShelXL (Sheldrick, 2015)'
_computing_structure_solution 'ShelXS (Sheldrick, 2008)'
_diffrn_ambient_temperature 293(2)
_diffrn_detector 'CCD plate'
_diffrn_detector_area_resol_mean 16.2312
_diffrn_detector_type Eos
_diffrn_measured_fraction_theta_full 1.000
_diffrn_measured_fraction_theta_max 0.992
_diffrn_measurement_details
;
#__ type_ start__ end____ width___ exp.time_
  1 omega  -14.00   31.00   1.0000    1.0000
omega____ theta____ kappa____ phi______ frames
    -        0.0000   57.0000  -90.0000 45

#__ type_ start__ end____ width___ exp.time_
  2 omega  -77.00  -51.00   1.0000    1.5000
omega____ theta____ kappa____ phi______ frames
    -      -33.5000  -77.0000 -180.0000 26

#__ type_ start__ end____ width___ exp.time_
  3 omega   -2.00   24.00   1.0000    1.5000
omega____ theta____ kappa____ phi______ frames
    -       36.4734  -99.0000  -90.0000 26

#__ type_ start__ end____ width___ exp.time_
  4 omega    9.00  100.00   1.0000    1.5000
omega____ theta____ kappa____ phi______ frames
    -       36.4734   77.0000   60.0000 91

#__ type_ start__ end____ width___ exp.time_
  5 omega   65.00   93.00   1.0000    1.5000
omega____ theta____ kappa____ phi______ frames
    -       36.4734  178.0000  -30.0000 28

#__ type_ start__ end____ width___ exp.time_
  6 omega   78.00  106.00   1.0000    1.5000
omega____ theta____ kappa____ phi______ frames
    -       36.4734  178.0000 -150.0000 28

#__ type_ start__ end____ width___ exp.time_
  7 omega   27.00   98.00   1.0000    1.5000
omega____ theta____ kappa____ phi______ frames
    -       36.4734   77.0000   90.0000 71

#__ type_ start__ end____ width___ exp.time_
  8 omega   -5.00   20.00   1.0000    1.5000
omega____ theta____ kappa____ phi______ frames
    -       36.4734  100.0000 -100.2745 25

#__ type_ start__ end____ width___ exp.time_
  9 omega   51.00   78.00   1.0000    1.5000
omega____ theta____ kappa____ phi______ frames
    -       36.4734   57.0000 -120.0000 27

#__ type_ start__ end____ width___ exp.time_
 10 omega   63.00   99.00   1.0000    1.5000
omega____ theta____ kappa____ phi______ frames
    -       36.4734  178.0000  -90.0000 36

#__ type_ start__ end____ width___ exp.time_
 11 omega   38.00   72.00   1.0000    1.5000
omega____ theta____ kappa____ phi______ frames
    -       36.4734  -99.0000  -90.0000 34

#__ type_ start__ end____ width___ exp.time_
 12 omega    0.00   25.00   1.0000    1.5000
omega____ theta____ kappa____ phi______ frames
    -       36.4734   98.0000   64.0143 25

#__ type_ start__ end____ width___ exp.time_
 13 omega   -3.00   22.00   1.0000    1.5000
omega____ theta____ kappa____ phi______ frames
    -       36.4734  100.0000   28.0156 25

#__ type_ start__ end____ width___ exp.time_
 14 omega   17.00   50.00   1.0000    1.5000
omega____ theta____ kappa____ phi______ frames
    -       36.4734   37.0000   30.0000 33

#__ type_ start__ end____ width___ exp.time_
 15 omega   58.00   83.00   1.0000    1.5000
omega____ theta____ kappa____ phi______ frames
    -       36.4734  178.0000 -180.0000 25

#__ type_ start__ end____ width___ exp.time_
 16 omega   23.00   49.00   1.0000    1.5000
omega____ theta____ kappa____ phi______ frames
    -       36.4734   37.0000  120.0000 26

#__ type_ start__ end____ width___ exp.time_
 17 omega   58.00  106.00   1.0000    1.5000
omega____ theta____ kappa____ phi______ frames
    -       36.4734   77.0000  120.0000 48

#__ type_ start__ end____ width___ exp.time_
 18 omega    9.00   42.00   1.0000    1.5000
omega____ theta____ kappa____ phi______ frames
    -       36.4734   77.0000  120.0000 33

#__ type_ start__ end____ width___ exp.time_
 19 omega   57.00  101.00   1.0000    1.5000
omega____ theta____ kappa____ phi______ frames
    -       36.4734  178.0000   60.0000 44

#__ type_ start__ end____ width___ exp.time_
 20 omega   71.00   97.00   1.0000    1.5000
omega____ theta____ kappa____ phi______ frames
    -       36.4734  178.0000    0.0000 26

#__ type_ start__ end____ width___ exp.time_
 21 omega   11.00   41.00   1.0000    1.5000
omega____ theta____ kappa____ phi______ frames
    -       36.4734   77.0000   30.0000 30

#__ type_ start__ end____ width___ exp.time_
 22 omega   14.00   60.00   1.0000    1.5000
omega____ theta____ kappa____ phi______ frames
    -       36.4734   77.0000    0.0000 46

#__ type_ start__ end____ width___ exp.time_
 23 omega    2.00   81.00   1.0000    1.5000
omega____ theta____ kappa____ phi______ frames
    -       36.4734   19.0000  -90.0000 79

#__ type_ start__ end____ width___ exp.time_
 24 omega   30.00   56.00   1.0000    1.5000
omega____ theta____ kappa____ phi______ frames
    -       36.4734   57.0000  -90.0000 26

#__ type_ start__ end____ width___ exp.time_
 25 omega   82.00  110.00   1.0000    6.0000
omega____ theta____ kappa____ phi______ frames
    -      108.0000   30.0000  -90.0000 28

#__ type_ start__ end____ width___ exp.time_
 26 omega  119.00  145.00   1.0000    6.0000
omega____ theta____ kappa____ phi______ frames
    -      108.0000   15.0000    0.0000 26

#__ type_ start__ end____ width___ exp.time_
 27 omega   64.00  106.00   1.0000    6.0000
omega____ theta____ kappa____ phi______ frames
    -      108.0000   15.0000  -30.0000 42

#__ type_ start__ end____ width___ exp.time_
 28 omega  110.00  174.00   1.0000    6.0000
omega____ theta____ kappa____ phi______ frames
    -      108.0000   77.0000    0.0000 64

#__ type_ start__ end____ width___ exp.time_
 29 omega   79.00  106.00   1.0000    6.0000
omega____ theta____ kappa____ phi______ frames
    -      108.0000   77.0000  -30.0000 27

#__ type_ start__ end____ width___ exp.time_
 30 omega   88.00  123.00   1.0000    6.0000
omega____ theta____ kappa____ phi______ frames
    -      108.0000   61.0000  -30.0000 35

#__ type_ start__ end____ width___ exp.time_
 31 omega   88.00  114.00   1.0000    6.0000
omega____ theta____ kappa____ phi______ frames
    -      108.0000   61.0000    0.0000 26

#__ type_ start__ end____ width___ exp.time_
 32 omega  122.00  167.00   1.0000    6.0000
omega____ theta____ kappa____ phi______ frames
    -      108.0000   61.0000  -60.0000 45

#__ type_ start__ end____ width___ exp.time_
 33 omega   79.00  105.00   1.0000    6.0000
omega____ theta____ kappa____ phi______ frames
    -      108.0000   77.0000    0.0000 26

#__ type_ start__ end____ width___ exp.time_
 34 omega   88.00  115.00   1.0000    6.0000
omega____ theta____ kappa____ phi______ frames
    -      108.0000   61.0000  -60.0000 27

#__ type_ start__ end____ width___ exp.time_
 35 omega   38.00  108.00   1.0000    6.0000
omega____ theta____ kappa____ phi______ frames
    -      108.0000  -94.0000 -180.0000 70

#__ type_ start__ end____ width___ exp.time_
 36 omega   64.00   95.00   1.0000    6.0000
omega____ theta____ kappa____ phi______ frames
    -      108.0000 -111.0000  -60.0000 31

#__ type_ start__ end____ width___ exp.time_
 37 omega   37.00  110.00   1.0000    6.0000
omega____ theta____ kappa____ phi______ frames
    -      108.0000 -111.0000  150.0000 73

#__ type_ start__ end____ width___ exp.time_
 38 omega   85.00  111.00   1.0000    6.0000
omega____ theta____ kappa____ phi______ frames
    -      108.0000   31.0000  -58.3875 26

#__ type_ start__ end____ width___ exp.time_
 39 omega   88.00  114.00   1.0000    6.0000
omega____ theta____ kappa____ phi______ frames
    -      108.0000   45.0000    0.0000 26

#__ type_ start__ end____ width___ exp.time_
 40 omega   82.00  113.00   1.0000    6.0000
omega____ theta____ kappa____ phi______ frames
    -      108.0000   30.0000    0.0000 31

#__ type_ start__ end____ width___ exp.time_
 41 omega   79.00  105.00   1.0000    6.0000
omega____ theta____ kappa____ phi______ frames
    -      108.0000   77.0000  -60.0000 26

#__ type_ start__ end____ width___ exp.time_
 42 omega   88.00  113.00   1.0000    6.0000
omega____ theta____ kappa____ phi______ frames
    -      108.0000   61.0000   30.0000 25

#__ type_ start__ end____ width___ exp.time_
 43 omega   38.00   85.00   1.0000    6.0000
omega____ theta____ kappa____ phi______ frames
    -      108.0000  -30.0000 -150.0000 47

#__ type_ start__ end____ width___ exp.time_
 44 omega   88.00  114.00   1.0000    6.0000
omega____ theta____ kappa____ phi______ frames
    -      108.0000   45.0000   30.0000 26

#__ type_ start__ end____ width___ exp.time_
 45 omega   79.00  105.00   1.0000    6.0000
omega____ theta____ kappa____ phi______ frames
    -      108.0000   77.0000 -120.0000 26

#__ type_ start__ end____ width___ exp.time_
 46 omega   84.00  110.00   1.0000    6.0000
omega____ theta____ kappa____ phi______ frames
    -      108.0000   30.0000  -60.0000 26

#__ type_ start__ end____ width___ exp.time_
 47 omega   51.00  128.00   1.0000    6.0000
omega____ theta____ kappa____ phi______ frames
    -      108.0000  -61.0000  150.0000 77

#__ type_ start__ end____ width___ exp.time_
 48 omega   79.00  155.00   1.0000    6.0000
omega____ theta____ kappa____ phi______ frames
    -      108.0000   77.0000   30.0000 76

#__ type_ start__ end____ width___ exp.time_
 49 omega   80.00  106.00   1.0000    6.0000
omega____ theta____ kappa____ phi______ frames
    -      108.0000   77.0000 -150.0000 26

#__ type_ start__ end____ width___ exp.time_
 50 omega  133.00  166.00   1.0000    6.0000
omega____ theta____ kappa____ phi______ frames
    -      108.0000   77.0000  -90.0000 33

#__ type_ start__ end____ width___ exp.time_
 51 omega   86.00  112.00   1.0000    6.0000
omega____ theta____ kappa____ phi______ frames
    -      108.0000   30.0000   60.0000 26

#__ type_ start__ end____ width___ exp.time_
 52 omega   90.00  176.00   1.0000    6.0000
omega____ theta____ kappa____ phi______ frames
    -      108.0000   61.0000 -120.0000 86

#__ type_ start__ end____ width___ exp.time_
 53 omega   88.00  114.00   1.0000    6.0000
omega____ theta____ kappa____ phi______ frames
    -      108.0000   61.0000  -90.0000 26

#__ type_ start__ end____ width___ exp.time_
 54 omega   79.00  104.00   1.0000    6.0000
omega____ theta____ kappa____ phi______ frames
    -      108.0000   77.0000  -90.0000 25

#__ type_ start__ end____ width___ exp.time_
 55 omega   83.00  108.00   1.0000    6.0000
omega____ theta____ kappa____ phi______ frames
    -      108.0000   30.0000   30.0000 25

#__ type_ start__ end____ width___ exp.time_
 56 omega   65.00   91.00   1.0000    6.0000
omega____ theta____ kappa____ phi______ frames
    -      108.0000   15.0000    0.0000 26

#__ type_ start__ end____ width___ exp.time_
 57 omega   84.00  177.00   1.0000    6.0000
omega____ theta____ kappa____ phi______ frames
    -      108.0000   30.0000  -30.0000 93

#__ type_ start__ end____ width___ exp.time_
 58 omega  139.00  165.00   1.0000    6.0000
omega____ theta____ kappa____ phi______ frames
    -      108.0000   77.0000  -30.0000 26
;
_diffrn_measurement_device 'four-circle diffractometer'
_diffrn_measurement_device_type 'Xcalibur, Eos, Gemini'
_diffrn_measurement_method '\w scans'
_diffrn_orient_matrix_UB_11 0.0213418000
_diffrn_orient_matrix_UB_12 0.0321386000
_diffrn_orient_matrix_UB_13 -0.0572908000
_diffrn_orient_matrix_UB_21 -0.0835825000
_diffrn_orient_matrix_UB_22 -0.0302333000
_diffrn_orient_matrix_UB_23 -0.1039837000
_diffrn_orient_matrix_UB_31 -0.0157148000
_diffrn_orient_matrix_UB_32 0.2039965000
_diffrn_orient_matrix_UB_33 -0.0063891000
_diffrn_radiation_monochromator graphite
_diffrn_radiation_probe x-ray
_diffrn_radiation_type CuK\a
_diffrn_radiation_wavelength 1.54184
_diffrn_reflns_av_R_equivalents 0.0271
_diffrn_reflns_av_unetI/netI 0.0296
_diffrn_reflns_Laue_measured_fraction_full 1.000
_diffrn_reflns_Laue_measured_fraction_max 0.992
_diffrn_reflns_limit_h_max 23
_diffrn_reflns_limit_h_min -31
_diffrn_reflns_limit_k_max 8
_diffrn_reflns_limit_k_min -7
_diffrn_reflns_limit_l_max 22
_diffrn_reflns_limit_l_min -21
_diffrn_reflns_number 11865
_diffrn_reflns_point_group_measured_fraction_full 0.907
_diffrn_reflns_point_group_measured_fraction_max 0.895
_diffrn_reflns_theta_full 67.684
_diffrn_reflns_theta_max 70.916
_diffrn_reflns_theta_min 3.410
_diffrn_source 'Enhance (Cu) X-ray Source'
_exptl_absorpt_coefficient_mu 2.539
_exptl_absorpt_correction_T_max 1.00000
_exptl_absorpt_correction_T_min 0.74236
_exptl_absorpt_correction_type multi-scan
_exptl_absorpt_process_details
;
CrysAlisPro, Agilent Technologies,
Version 1.171.37.35 (release 13-08-2014 CrysAlis171 .NET)
(compiled Aug 13 2014,18:06:01)
Empirical absorption correction using spherical harmonics,
 implemented in SCALE3 ABSPACK scaling algorithm.
;
_exptl_crystal_colour colourless
_exptl_crystal_colour_primary colourless
_exptl_crystal_density_diffrn 1.377
_exptl_crystal_description prism
_exptl_crystal_F_000 1088
_exptl_crystal_size_max 0.18
_exptl_crystal_size_mid 0.14
_exptl_crystal_size_min 0.1
_refine_diff_density_max 0.356
_refine_diff_density_min -0.282
_refine_diff_density_rms 0.058
_refine_ls_abs_structure_details
;
 Flack x determined using 1606 quotients [(I+)-(I-)]/[(I+)+(I-)]
 (Parsons, Flack and Wagner, Acta Cryst. B69 (2013) 249-259).
;
_refine_ls_abs_structure_Flack 0.009(5)
_refine_ls_extinction_coef .
_refine_ls_extinction_method none
_refine_ls_goodness_of_fit_ref 1.038
_refine_ls_hydrogen_treatment mixed
_refine_ls_matrix_type full
_refine_ls_number_parameters 311
_refine_ls_number_reflns 4221
_refine_ls_number_restraints 7
_refine_ls_restrained_S_all 1.038
_refine_ls_R_factor_all 0.0425
_refine_ls_R_factor_gt 0.0419
_refine_ls_shift/su_max 0.001
_refine_ls_shift/su_mean 0.000
_refine_ls_structure_factor_coef Fsqd
_refine_ls_weighting_details 'w=1/[\s^2^(Fo^2^)+(0.0866P)^2^+0.6607P] where P=(Fo^2^+2Fc^2^)/3'
_refine_ls_weighting_scheme calc
_refine_ls_wR_factor_gt 0.1150
_refine_ls_wR_factor_ref 0.1161
_reflns_Friedel_coverage 0.666
_reflns_Friedel_fraction_full 0.797
_reflns_Friedel_fraction_max 0.780
_reflns_number_gt 4143
_reflns_number_total 4221
_reflns_threshold_expression 'I > 2\s(I)'
_cod_data_source_file suppl_ncrs-2019-0709_suppl.cif
_cod_data_source_block 1
_cod_original_cell_volume 2443.6(4)
_cod_database_code 8105157
_chemical_oxdiff_formula C15H15O3N2S1Ca1
_shelx_space_group_comment
;
The symmetry employed for this shelxl refinement is uniquely defined
by the following loop, which should always be used as a source of
symmetry information in preference to the above space-group names.
They are only intended as comments.
;
_shelx_estimated_absorpt_t_max 0.785
_shelx_estimated_absorpt_t_min 0.658
_reflns_odcompleteness_completeness 100.00
_reflns_odcompleteness_iscentric 1
_reflns_odcompleteness_theta 66.97
_olex2_refinement_description
;
1. Fixed Uiso
 At 1.2 times of:
  All C(H) groups, All C(H,H) groups
 At 1.5 times of:
  All C(H,H,H) groups, All O(H) groups, All O(H,H) groups
2. Restrained distances
 O1-H1
 0.85 with sigma of 0.01
 O2-H2
 0.85 with sigma of 0.01
 C3-H1
 1.897038 with sigma of 0.02
 Ca1-H1
 2.815543 with sigma of 0.02
 C19-H2
 1.90051 with sigma of 0.02
 Ca1-H2
 3.003248 with sigma of 0.02
3.a Rotating group:
 O8(H8), O9(H9A,H9B)
3.b Ternary CH refined with riding coordinates:
 C3(H3), C5(H5), C9(H9), C12(H12)
3.c Secondary CH2 refined with riding coordinates:
 C1(H1A,H1B), C2(H2A,H2B), C6(H6A,H6B), C7(H7A,H7B), C11(H11A,H11B), C15(H15A,
 H15B), C19(H19A,H19B), C21(H21A,H21B)
3.d Aromatic/amide H refined with riding coordinates:
 C14(H14)
3.e X=CH2 refined with riding coordinates:
 C17(H17A,H17B)
3.f Idealised Me refined as rotating group:
 C18(H18A,H18B,H18C), C20(H20A,H20B,H20C), C22(H22A,H22B,H22C)
3.g Idealised tetrahedral OH refined as rotating group:
 O10(H10)
;
_olex2_submission_special_instructions 'No special instructions were received'

loop_
_space_group_symop_operation_xyz
'x, y, z'
'-x, y, -z'
'x+1/2, y+1/2, z'
'-x+1/2, y+1/2, -z'

loop_
_atom_site_label
_atom_site_type_symbol
_atom_site_fract_x
_atom_site_fract_y
_atom_site_fract_z
_atom_site_U_iso_or_equiv
_atom_site_adp_type
_atom_site_occupancy
_atom_site_site_symmetry_order
_atom_site_calc_flag
_atom_site_refinement_flags_posn
_atom_site_refinement_flags_adp
_atom_site_refinement_flags_occupancy
_atom_site_disorder_assembly
_atom_site_disorder_group
C1 C 0.78585(15) 0.2250(4) 0.9026(2) 0.0288(6) Uani 1 1 d . . . . .
H1A H 0.7887 0.1530 0.9483 0.035 Uiso 1 1 calc R . . . .
H1B H 0.8256 0.1835 0.9099 0.035 Uiso 1 1 calc R . . . .
C2 C 0.70815(18) 0.1944(5) 0.7908(2) 0.0360(7) Uani 1 1 d . . . . .
H2A H 0.7028 0.0675 0.7730 0.043 Uiso 1 1 calc R . . . .
H2B H 0.6680 0.2250 0.7845 0.043 Uiso 1 1 calc R . . . .
C3 C 0.70035(15) 0.3090(5) 0.7174(2) 0.0327(7) Uani 1 1 d D . . . .
H3 H 0.7428 0.2781 0.7276 0.039 Uiso 1 1 calc R . . . .
C4 C 0.70496(16) 0.5136(5) 0.7368(2) 0.0297(6) Uani 1 1 d . . . . .
C5 C 0.78410(15) 0.5426(4) 0.8521(2) 0.0249(6) Uani 1 1 d . . . . .
H5 H 0.8214 0.5003 0.8539 0.030 Uiso 1 1 calc R . . . .
C6 C 0.80399(17) 0.7421(5) 0.8829(2) 0.0334(6) Uani 1 1 d . . . . .
H6A H 0.7716 0.7926 0.8877 0.040 Uiso 1 1 calc R . . . .
H6B H 0.7949 0.8088 0.8304 0.040 Uiso 1 1 calc R . . . .
C7 C 0.88803(18) 0.7624(6) 0.9875(2) 0.0379(7) Uani 1 1 d . . . . .
H7A H 0.9208 0.7231 0.9813 0.045 Uiso 1 1 calc R . . . .
H7B H 0.8992 0.8884 1.0087 0.045 Uiso 1 1 calc R . . . .
C8 C 0.90234(16) 0.6491(5) 1.0661(2) 0.0306(6) Uani 1 1 d . . . . .
C9 C 0.88763(15) 0.4497(4) 1.0387(2) 0.0247(6) Uani 1 1 d . . . . .
H9 H 0.9156 0.4171 1.0231 0.030 Uiso 1 1 calc R . . . .
C10 C 0.80007(14) 0.4243(4) 0.9351(2) 0.0229(6) Uani 1 1 d . . . . .
C11 C 0.91789(15) 0.3265(5) 1.1279(2) 0.0290(6) Uani 1 1 d . . . . .
H11A H 0.9020 0.2027 1.1033 0.035 Uiso 1 1 calc R . . . .
H11B H 0.8962 0.3641 1.1515 0.035 Uiso 1 1 calc R . . . .
C12 C 1.00578(15) 0.3339(5) 1.2193(2) 0.0304(6) Uani 1 1 d . . . . .
H12 H 1.0207 0.4615 1.2299 0.037 Uiso 1 1 calc R . . . .
C13 C 1.04452(17) 0.2336(7) 1.1985(2) 0.0405(8) Uani 1 1 d . . . . .
C14 C 1.0565(3) 0.0604(8) 1.2002(4) 0.0602(12) Uani 1 1 d . . . . .
H14 H 1.0423 -0.0320 1.2170 0.072 Uiso 1 1 calc R . . . .
C15 C 1.0968(4) 0.0355(13) 1.1709(5) 0.096(3) Uani 1 1 d . . . . .
H15A H 1.1461 -0.0210 1.2266 0.115 Uiso 1 1 calc R . . . .
H15B H 1.0671 -0.0397 1.1098 0.115 Uiso 1 1 calc R . . . .
C16 C 1.0750(3) 0.3358(12) 1.1675(4) 0.0782(19) Uani 1 1 d . . . . .
C17 C 0.91799(19) 0.7221(6) 1.1440(3) 0.0422(8) Uani 1 1 d . . . . .
H17A H 0.9204 0.8473 1.1512 0.051 Uiso 1 1 calc R . . . .
H17B H 0.9266 0.6480 1.1916 0.051 Uiso 1 1 calc R . . . .
C18 C 0.7041(2) 0.6147(7) 0.6650(3) 0.0491(10) Uani 1 1 d . . . . .
H18A H 0.7522 0.5992 0.6890 0.074 Uiso 1 1 calc GR . . . .
H18B H 0.6953 0.7413 0.6647 0.074 Uiso 1 1 calc GR . . . .
H18C H 0.6643 0.5670 0.5964 0.074 Uiso 1 1 calc GR . . . .
C19 C 0.63904(17) 0.5824(5) 0.7186(2) 0.0351(7) Uani 1 1 d D . . . .
H19A H 0.6348 0.5057 0.7560 0.042 Uiso 1 1 calc R . . . .
H19B H 0.6504 0.7044 0.7458 0.042 Uiso 1 1 calc R . . . .
C20 C 0.75355(17) 0.4772(5) 0.9557(2) 0.0324(7) Uani 1 1 d . . . . .
H20A H 0.7052 0.4167 0.9070 0.049 Uiso 1 1 calc GR . . . .
H20B H 0.7457 0.6059 0.9484 0.049 Uiso 1 1 calc GR . . . .
H20C H 0.7808 0.4418 1.0244 0.049 Uiso 1 1 calc GR . . . .
Ca1 Ca 0.5000 0.31755(12) 0.5000 0.0289(2) Uani 1 2 d DS T P . .
O1 O 0.63088(12) 0.2641(4) 0.61232(16) 0.0426(6) Uani 1 1 d D . . . .
H1 H 0.6416(13) 0.205(7) 0.586(2) 0.064 Uiso 1 1 d DR . . . .
O2 O 0.56760(12) 0.5829(4) 0.61114(18) 0.0411(6) Uani 1 1 d D . . . .
H2 H 0.5414(14) 0.672(4) 0.601(2) 0.062 Uiso 1 1 d DR . . . .
O3 O 1.1054(3) 0.2108(11) 1.1514(4) 0.112(2) Uani 1 1 d . . . . .
O4 O 1.0767(3) 0.4956(10) 1.1588(6) 0.126(2) Uani 1 1 d . . . . .
O5 O 1.12054(13) 0.2773(5) 1.41689(17) 0.0466(7) Uani 1 1 d . . . . .
O6 O 1.01488(19) 0.0681(5) 1.3185(2) 0.0534(7) Uani 1 1 d . . . . .
O7 O 1.00082(16) 0.3665(5) 1.3525(2) 0.0538(8) Uani 1 1 d . . . . .
O8 O 0.5000 -0.0089(7) 0.5000 0.0709(14) Uani 1 2 d S T P . .
H8 H 0.4809 -0.0490 0.5202 0.106 Uiso 1 1 d GR . . . .
O9 O 0.49635(17) 0.2524(5) 0.6170(2) 0.0502(7) Uani 1 1 d . . . . .
H9A H 0.4649 0.1655 0.5938 0.075 Uiso 1 1 d GR . . . .
H9B H 0.4819 0.3463 0.6260 0.075 Uiso 1 1 d GR . . . .
S1 S 1.03907(4) 0.25393(11) 1.33692(5) 0.0313(2) Uani 1 1 d . . . . .
C21 C 0.7247(4) 0.1840(13) 0.5369(6) 0.095(2) Uani 1 1 d . . . . .
H21A H 0.7708 0.1194 0.5693 0.114 Uiso 1 1 calc R . . . .
H21B H 0.7400 0.2987 0.5726 0.114 Uiso 1 1 calc R . . . .
C22 C 0.6819(5) 0.2215(16) 0.4299(7) 0.136(4) Uani 1 1 d . . . . .
H22A H 0.6438 0.3115 0.4019 0.203 Uiso 1 1 calc GR . . . .
H22B H 0.6578 0.1123 0.3900 0.203 Uiso 1 1 calc GR . . . .
H22C H 0.7160 0.2653 0.4274 0.203 Uiso 1 1 calc GR . . . .
O10 O 0.6855(3) 0.0798(7) 0.5523(4) 0.0866(14) Uani 1 1 d . . . . .
H10 H 0.6656 -0.0093 0.5145 0.130 Uiso 1 1 calc GR . . . .

loop_
_atom_site_aniso_label
_atom_site_aniso_U_11
_atom_site_aniso_U_22
_atom_site_aniso_U_33
_atom_site_aniso_U_23
_atom_site_aniso_U_13
_atom_site_aniso_U_12
C1 0.0236(12) 0.0284(18) 0.0244(13) -0.0015(11) 0.0142(11) 0.0002(11)
C2 0.0282(14) 0.0289(18) 0.0297(14) -0.0067(12) 0.0141(13) -0.0024(12)
C3 0.0204(12) 0.046(2) 0.0211(12) -0.0062(13) 0.0116(11) 0.0037(12)
C4 0.0227(13) 0.0372(19) 0.0204(13) 0.0010(12) 0.0128(12) 0.0012(12)
C5 0.0206(12) 0.0285(16) 0.0228(12) 0.0001(11) 0.0148(11) -0.0004(11)
C6 0.0290(14) 0.0272(17) 0.0290(13) 0.0049(13) 0.0162(12) -0.0017(12)
C7 0.0314(15) 0.0326(19) 0.0346(15) -0.0002(14) 0.0191(13) -0.0066(13)
C8 0.0218(12) 0.0294(18) 0.0271(13) -0.0031(12) 0.0134(11) -0.0033(11)
C9 0.0194(12) 0.0269(16) 0.0230(12) -0.0005(11) 0.0139(11) -0.0002(10)
C10 0.0182(12) 0.0278(16) 0.0203(12) -0.0003(10) 0.0132(11) 0.0013(10)
C11 0.0224(12) 0.0354(17) 0.0234(12) 0.0023(12) 0.0147(11) -0.0019(12)
C12 0.0242(13) 0.0378(18) 0.0241(12) 0.0024(13) 0.0159(11) -0.0029(12)
C13 0.0233(12) 0.068(3) 0.0254(13) -0.0004(15) 0.0161(12) -0.0027(15)
C14 0.049(2) 0.078(4) 0.064(3) -0.019(2) 0.044(2) -0.003(2)
C15 0.065(3) 0.156(8) 0.088(4) -0.038(5) 0.063(3) -0.001(4)
C16 0.050(2) 0.134(6) 0.070(3) 0.020(3) 0.050(2) 0.004(3)
C17 0.0400(16) 0.040(2) 0.0341(15) -0.0105(14) 0.0228(14) -0.0033(15)
C18 0.0439(18) 0.064(3) 0.0293(16) 0.0079(16) 0.0233(15) -0.0014(18)
C19 0.0247(14) 0.0370(19) 0.0277(15) -0.0024(13) 0.0138(13) 0.0061(12)
C20 0.0270(14) 0.042(2) 0.0300(14) -0.0029(13) 0.0213(13) 0.0005(13)
Ca1 0.0228(3) 0.0365(5) 0.0185(3) 0.000 0.0120(3) 0.000
O1 0.0261(10) 0.0588(18) 0.0235(9) -0.0139(11) 0.0116(9) 0.0034(10)
O2 0.0227(10) 0.0428(15) 0.0306(11) -0.0007(10) 0.0105(9) 0.0071(9)
O3 0.081(3) 0.203(7) 0.105(3) 0.009(4) 0.085(3) 0.011(4)
O4 0.115(4) 0.144(6) 0.176(6) 0.066(5) 0.124(4) 0.016(4)
O5 0.0308(11) 0.065(2) 0.0244(10) -0.0004(11) 0.0138(9) 0.0009(11)
O6 0.0653(17) 0.0461(18) 0.0464(14) 0.0016(13) 0.0398(14) -0.0127(14)
O7 0.0469(14) 0.079(2) 0.0378(12) -0.0067(13) 0.0314(12) 0.0075(14)
O8 0.093(4) 0.044(3) 0.079(3) 0.000 0.064(3) 0.000
O9 0.0651(16) 0.0548(18) 0.0402(12) -0.0023(13) 0.0413(13) -0.0035(15)
S1 0.0288(3) 0.0390(5) 0.0225(3) -0.0008(3) 0.0175(3) -0.0009(3)
C21 0.094(4) 0.109(6) 0.103(5) -0.039(4) 0.078(4) -0.033(4)
C22 0.100(5) 0.146(10) 0.116(6) 0.033(6) 0.064(5) -0.026(6)
O10 0.106(3) 0.082(3) 0.117(3) -0.047(3) 0.095(3) -0.028(2)

loop_
_atom_type_symbol
_atom_type_description
_atom_type_scat_dispersion_real
_atom_type_scat_dispersion_imag
_atom_type_scat_source
C C 0.0181 0.0091 'International Tables Vol C Tables 4.2.6.8 and 6.1.1.4'
H H 0.0000 0.0000 'International Tables Vol C Tables 4.2.6.8 and 6.1.1.4'
Ca Ca 0.3641 1.2855 'International Tables Vol C Tables 4.2.6.8 and 6.1.1.4'
O O 0.0492 0.0322 'International Tables Vol C Tables 4.2.6.8 and 6.1.1.4'
S S 0.3331 0.5567 'International Tables Vol C Tables 4.2.6.8 and 6.1.1.4'

loop_
_geom_angle_atom_site_label_1
_geom_angle_atom_site_label_2
_geom_angle_atom_site_label_3
_geom_angle
_geom_angle_site_symmetry_1
_geom_angle_site_symmetry_3
H1A C1 H1B 107.8 . .
C2 C1 H1A 109.1 . .
C2 C1 H1B 109.1 . .
C10 C1 H1A 109.1 . .
C10 C1 H1B 109.1 . .
C10 C1 C2 112.6(2) . .
C1 C2 H2A 109.5 . .
C1 C2 H2B 109.5 . .
H2A C2 H2B 108.1 . .
C3 C2 C1 110.8(3) . .
C3 C2 H2A 109.5 . .
C3 C2 H2B 109.5 . .
C2 C3 H3 107.4 . .
C2 C3 C4 113.3(2) . .
C4 C3 H3 107.4 . .
O1 C3 C2 110.1(3) . .
O1 C3 H3 107.4 . .
O1 C3 C4 110.9(3) . .
C3 C4 C5 105.2(2) . .
C3 C4 C19 112.8(3) . .
C18 C4 C3 108.6(3) . .
C18 C4 C5 109.5(3) . .
C18 C4 C19 109.3(3) . .
C19 C4 C5 111.3(2) . .
C4 C5 H5 104.3 . .
C6 C5 C4 113.3(3) . .
C6 C5 H5 104.3 . .
C6 C5 C10 112.6(2) . .
C10 C5 C4 116.5(2) . .
C10 C5 H5 104.3 . .
C5 C6 H6A 109.6 . .
C5 C6 H6B 109.6 . .
C5 C6 C7 110.5(3) . .
H6A C6 H6B 108.1 . .
C7 C6 H6A 109.6 . .
C7 C6 H6B 109.6 . .
C6 C7 H7A 109.9 . .
C6 C7 H7B 109.9 . .
H7A C7 H7B 108.3 . .
C8 C7 C6 108.9(3) . .
C8 C7 H7A 109.9 . .
C8 C7 H7B 109.9 . .
C7 C8 C9 112.5(3) . .
C17 C8 C7 122.1(4) . .
C17 C8 C9 125.0(3) . .
C8 C9 H9 106.6 . .
C8 C9 C10 108.3(2) . .
C8 C9 C11 113.5(3) . .
C10 C9 H9 106.6 . .
C11 C9 H9 106.6 . .
C11 C9 C10 114.7(2) . .
C1 C10 C5 108.7(2) . .
C1 C10 C9 108.6(2) . .
C1 C10 C20 109.9(3) . .
C5 C10 C9 106.0(2) . .
C20 C10 C5 114.9(2) . .
C20 C10 C9 108.4(2) . .
C9 C11 H11A 109.3 . .
C9 C11 H11B 109.3 . .
C9 C11 C12 111.5(2) . .
H11A C11 H11B 108.0 . .
C12 C11 H11A 109.3 . .
C12 C11 H11B 109.3 . .
C11 C12 H12 107.2 . .
C11 C12 S1 111.39(19) . .
C13 C12 C11 113.1(3) . .
C13 C12 H12 107.2 . .
C13 C12 S1 110.4(2) . .
S1 C12 H12 107.2 . .
C14 C13 C12 131.5(4) . .
C14 C13 C16 109.2(5) . .
C16 C13 C12 119.3(5) . .
C13 C14 H14 125.6 . .
C13 C14 C15 108.8(6) . .
C15 C14 H14 125.6 . .
C14 C15 H15A 110.7 . .
C14 C15 H15B 110.7 . .
H15A C15 H15B 108.8 . .
O3 C15 C14 105.3(6) . .
O3 C15 H15A 110.7 . .
O3 C15 H15B 110.7 . .
O3 C16 C13 106.8(7) . .
O4 C16 C13 129.9(6) . .
O4 C16 O3 123.3(5) . .
C8 C17 H17A 120.0 . .
C8 C17 H17B 120.0 . .
H17A C17 H17B 120.0 . .
C4 C18 H18A 109.5 . .
C4 C18 H18B 109.5 . .
C4 C18 H18C 109.5 . .
H18A C18 H18B 109.5 . .
H18A C18 H18C 109.5 . .
H18B C18 H18C 109.5 . .
C4 C19 H19A 109.2 . .
C4 C19 H19B 109.2 . .
H19A C19 H19B 107.9 . .
O2 C19 C4 112.3(3) . .
O2 C19 H19A 109.2 . .
O2 C19 H19B 109.2 . .
C10 C20 H20A 109.5 . .
C10 C20 H20B 109.5 . .
C10 C20 H20C 109.5 . .
H20A C20 H20B 109.5 . .
H20A C20 H20C 109.5 . .
H20B C20 H20C 109.5 . .
O1 Ca1 O1 160.72(17) . 2_656
O1 Ca1 O2 72.80(9) 2_656 2_656
O1 Ca1 O2 124.37(10) 2_656 .
O1 Ca1 O2 72.79(9) . .
O1 Ca1 O2 124.37(10) . 2_656
O1 Ca1 O8 80.36(8) 2_656 .
O1 Ca1 O8 80.36(8) . .
O1 Ca1 H9A 66.1 2_656 .
O1 Ca1 H9A 105.5 . .
O1 Ca1 H9B 104.9 . .
O1 Ca1 H9B 76.6 2_656 .
O2 Ca1 O2 73.24(12) 2_656 .
O2 Ca1 H9A 97.7 . .
O2 Ca1 H9A 121.6 2_656 .
O2 Ca1 H9B 69.7 . .
O2 Ca1 H9B 102.9 2_656 .
O8 Ca1 O2 143.38(6) . .
O8 Ca1 O2 143.38(6) . 2_656
O8 Ca1 H9A 65.8 . .
O8 Ca1 H9B 94.4 . .
O9 Ca1 O1 96.96(10) . .
O9 Ca1 O1 79.02(9) 2_656 .
O9 Ca1 O1 96.96(10) 2_656 2_656
O9 Ca1 O1 79.02(9) . 2_656
O9 Ca1 O2 119.32(11) 2_656 .
O9 Ca1 O2 119.32(11) . 2_656
O9 Ca1 O2 80.93(11) . .
O9 Ca1 O2 80.93(11) 2_656 2_656
O9 Ca1 O8 78.06(9) . .
O9 Ca1 O8 78.06(9) 2_656 .
O9 Ca1 O9 156.11(19) 2_656 .
O9 Ca1 H9A 17.2 . .
O9 Ca1 H9A 141.8 2_656 .
O9 Ca1 H9B 171.0 2_656 .
O9 Ca1 H9B 17.1 . .
H9A Ca1 H9B 29.6 . .
C3 O1 Ca1 136.51(18) . .
C3 O1 H1 109.1(16) . .
Ca1 O1 H1 114.4(16) . .
C19 O2 Ca1 126.2(2) . .
C19 O2 H2 108.0(19) . .
Ca1 O2 H2 118.3(19) . .
C16 O3 C15 109.9(4) . .
Ca1 O8 H8 110.1 . .
Ca1 O9 H9A 109.8 . .
Ca1 O9 H9B 109.9 . .
H9A O9 H9B 109.0 . .
O5 S1 C12 106.31(15) . .
O5 S1 O7 112.91(17) . .
O6 S1 C12 106.20(17) . .
O6 S1 O5 114.0(2) . .
O6 S1 O7 110.9(2) . .
O7 S1 C12 105.84(17) . .
H21A C21 H21B 107.4 . .
C22 C21 H21A 108.2 . .
C22 C21 H21B 108.2 . .
O10 C21 H21A 108.2 . .
O10 C21 H21B 108.2 . .
O10 C21 C22 116.3(6) . .
C21 C22 H22A 109.5 . .
C21 C22 H22B 109.5 . .
C21 C22 H22C 109.5 . .
H22A C22 H22B 109.5 . .
H22A C22 H22C 109.5 . .
H22B C22 H22C 109.5 . .
C21 O10 H10 109.5 . .

loop_
_geom_bond_atom_site_label_1
_geom_bond_atom_site_label_2
_geom_bond_distance
_geom_bond_site_symmetry_2
C1 H1A 0.9700 .
C1 H1B 0.9700 .
C1 C2 1.535(4) .
C1 C10 1.533(4) .
C2 H2A 0.9700 .
C2 H2B 0.9700 .
C2 C3 1.506(5) .
C3 H3 0.9800 .
C3 C4 1.538(5) .
C3 O1 1.442(3) .
C4 C5 1.574(4) .
C4 C18 1.531(5) .
C4 C19 1.540(4) .
C5 H5 0.9800 .
C5 C6 1.528(5) .
C5 C10 1.565(4) .
C6 H6A 0.9700 .
C6 H6B 0.9700 .
C6 C7 1.540(4) .
C7 H7A 0.9700 .
C7 H7B 0.9700 .
C7 C8 1.497(5) .
C8 C9 1.514(5) .
C8 C17 1.324(5) .
C9 H9 0.9800 .
C9 C10 1.584(4) .
C9 C11 1.537(4) .
C10 C20 1.543(4) .
C11 H11A 0.9700 .
C11 H11B 0.9700 .
C11 C12 1.548(4) .
C12 H12 0.9800 .
C12 C13 1.498(5) .
C12 S1 1.803(3) .
C13 C14 1.310(7) .
C13 C16 1.474(6) .
C14 H14 0.9300 .
C14 C15 1.492(6) .
C15 H15A 0.9700 .
C15 H15B 0.9700 .
C15 O3 1.405(11) .
C16 O3 1.375(10) .
C16 O4 1.196(10) .
C17 H17A 0.9300 .
C17 H17B 0.9300 .
C18 H18A 0.9600 .
C18 H18B 0.9600 .
C18 H18C 0.9600 .
C19 H19A 0.9700 .
C19 H19B 0.9700 .
C19 O2 1.438(4) .
C20 H20A 0.9600 .
C20 H20B 0.9600 .
C20 H20C 0.9600 .
Ca1 O1 2.354(2) .
Ca1 O1 2.354(2) 2_656
Ca1 O2 2.440(3) 2_656
Ca1 O2 2.440(3) .
Ca1 O8 2.409(5) .
Ca1 O9 2.324(2) .
Ca1 O9 2.324(2) 2_656
Ca1 H9A 2.7358 .
Ca1 H9B 2.7383 .
O1 H1 0.848(12) .
O2 H2 0.855(12) .
O5 S1 1.442(2) .
O6 S1 1.440(3) .
O7 S1 1.466(3) .
O8 H8 0.8616 .
O9 H9A 0.8586 .
O9 H9B 0.8589 .
C21 H21A 0.9700 .
C21 H21B 0.9700 .
C21 C22 1.462(11) .
C21 O10 1.451(8) .
C22 H22A 0.9600 .
C22 H22B 0.9600 .
C22 H22C 0.9600 .
O10 H10 0.8200 .

loop_
_geom_hbond_atom_site_label_D
_geom_hbond_atom_site_label_H
_geom_hbond_atom_site_label_A
_geom_hbond_distance_DH
_geom_hbond_distance_HA
_geom_hbond_distance_DA
_geom_hbond_angle_DHA
_geom_hbond_site_symmetry_A
O1 H1 O10 0.848(12) 1.877(14) 2.714(4) 169(2) .
O2 H2 O7 0.855(12) 2.32(2) 3.105(4) 153(4) 4_657
O2 H2 O8 0.855(12) 2.71(4) 3.346(6) 133(4) 1_565
O8 H8 O7 0.86 2.18 2.942(3) 148.1 4_647
O9 H9A O10 0.86 2.72 3.444(6) 143.3 2_656
O9 H9B O6 0.86 1.91 2.737(5) 161.0 4_657
O10 H10 O5 0.82 2.03 2.847(5) 174.9 3_444

loop_
_geom_torsion_atom_site_label_1
_geom_torsion_atom_site_label_2
_geom_torsion_atom_site_label_3
_geom_torsion_atom_site_label_4
_geom_torsion
_geom_torsion_site_symmetry_1
_geom_torsion_site_symmetry_2
_geom_torsion_site_symmetry_3
_geom_torsion_site_symmetry_4
C1 C2 C3 C4 -61.4(3) . . . .
C1 C2 C3 O1 173.7(3) . . . .
C2 C1 C10 C5 -50.8(3) . . . .
C2 C1 C10 C9 -165.8(2) . . . .
C2 C1 C10 C20 75.7(3) . . . .
C2 C3 C4 C5 57.5(3) . . . .
C2 C3 C4 C18 174.6(3) . . . .
C2 C3 C4 C19 -64.1(3) . . . .
C2 C3 O1 Ca1 74.3(4) . . . .
C3 C4 C5 C6 173.0(2) . . . .
C3 C4 C5 C10 -54.1(3) . . . .
C3 C4 C19 O2 -70.9(4) . . . .
C4 C3 O1 Ca1 -51.9(4) . . . .
C4 C5 C6 C7 -168.1(2) . . . .
C4 C5 C10 C1 52.2(3) . . . .
C4 C5 C10 C9 168.8(2) . . . .
C4 C5 C10 C20 -71.5(3) . . . .
C4 C19 O2 Ca1 64.7(4) . . . .
C5 C4 C19 O2 171.1(3) . . . .
C5 C6 C7 C8 -55.6(4) . . . .
C6 C5 C10 C1 -174.6(2) . . . .
C6 C5 C10 C9 -57.9(3) . . . .
C6 C5 C10 C20 61.8(3) . . . .
C6 C7 C8 C9 60.9(4) . . . .
C6 C7 C8 C17 -112.3(4) . . . .
C7 C8 C9 C10 -63.9(3) . . . .
C7 C8 C9 C11 167.6(2) . . . .
C8 C9 C10 C1 175.8(2) . . . .
C8 C9 C10 C5 59.1(3) . . . .
C8 C9 C10 C20 -64.7(3) . . . .
C8 C9 C11 C12 -65.0(3) . . . .
C9 C11 C12 C13 -74.1(4) . . . .
C9 C11 C12 S1 160.9(2) . . . .
C10 C1 C2 C3 56.8(3) . . . .
C10 C5 C6 C7 57.1(3) . . . .
C10 C9 C11 C12 169.8(3) . . . .
C11 C9 C10 C1 -56.3(3) . . . .
C11 C9 C10 C5 -173.0(2) . . . .
C11 C9 C10 C20 63.2(3) . . . .
C11 C12 C13 C14 -78.1(5) . . . .
C11 C12 C13 C16 100.2(4) . . . .
C11 C12 S1 O5 -176.7(3) . . . .
C11 C12 S1 O6 61.5(3) . . . .
C11 C12 S1 O7 -56.4(3) . . . .
C12 C13 C14 C15 178.9(4) . . . .
C12 C13 C16 O3 -178.7(4) . . . .
C12 C13 C16 O4 3.0(9) . . . .
C13 C12 S1 O5 56.9(3) . . . .
C13 C12 S1 O6 -64.9(3) . . . .
C13 C12 S1 O7 177.2(3) . . . .
C13 C14 C15 O3 -0.7(6) . . . .
C13 C16 O3 C15 -0.4(6) . . . .
C14 C13 C16 O3 0.0(5) . . . .
C14 C13 C16 O4 -178.3(7) . . . .
C14 C15 O3 C16 0.6(7) . . . .
C16 C13 C14 C15 0.4(6) . . . .
C17 C8 C9 C10 109.1(3) . . . .
C17 C8 C9 C11 -19.5(4) . . . .
C18 C4 C5 C6 56.5(4) . . . .
C18 C4 C5 C10 -170.6(3) . . . .
C18 C4 C19 O2 50.0(4) . . . .
C19 C4 C5 C6 -64.5(3) . . . .
C19 C4 C5 C10 68.5(4) . . . .
O1 C3 C4 C5 -178.1(2) . . . .
O1 C3 C4 C18 -61.0(3) . . . .
O1 C3 C4 C19 60.4(3) . . . .
O4 C16 O3 C15 178.0(7) . . . .
S1 C12 C13 C14 47.4(5) . . . .
S1 C12 C13 C16 -134.3(3) . . . .
